data_4326681
loop_
_publ_author_name
'Celedonio M. Alvarez'
'M. Angeles Alvarez'
'M. Esther Garc\'ia'
'Roc\'io Gonz\'alez'
'Alberto Ramos'
'Miguel A. Ruiz'

_publ_section_title
;
 Synthesis and Decarbonylation Reactions of the Triiron Phosphinidene
 Complex [Fe3Cp3(\m-H)(\m3-PPh)(CO)4]: Easy Cleavage and Formation of P-H
 and Fe-Fe Bonds
;
_journal_name_full 'Inorganic Chemistry'
_journal_page_first 10937
_journal_page_last 10948
_journal_paper_doi 10.1021/ic201491v
_journal_volume 50
_journal_year 2011
_chemical_absolute_configuration unk
_chemical_compound_source 'synthesis as described'
_chemical_formula_moiety 'C23 H20 Fe3 O2 P'
_chemical_formula_sum 'C23 H20 Fe3 O2 P'
_chemical_formula_weight 526.91
_chemical_name_systematic
;
 ?
;
_space_group_IT_number 33
_symmetry_cell_setting orthorhombic
_symmetry_Int_Tables_number 33
_symmetry_space_group_name_Hall 'P 2c -2n'
_symmetry_space_group_name_H-M 'P n a 21'
_atom_sites_solution_hydrogens geom
_atom_sites_solution_primary direct
_atom_sites_solution_secondary difmap
_audit_conform_dict_location ftp://ftp.iucr.org/pub/cif_core.dic
_audit_conform_dict_name cif_core.dic
_audit_conform_dict_version 2.4
_audit_creation_method 'WinGX routine CIF_UPDATE'
_cell_angle_alpha 90
_cell_angle_beta 90
_cell_angle_gamma 90
_cell_formula_units_Z 8
_cell_length_a 30.1320(8)
_cell_length_b 9.3911(2)
_cell_length_c 14.1378(4)
_cell_measurement_reflns_used 4116
_cell_measurement_temperature 100(2)
_cell_measurement_theta_max 25.350
_cell_measurement_theta_min 0.407
_cell_measurement_wavelength 0.71073
_cell_volume 4000.61(18)
_computing_cell_refinement 'HKL Scalepack (Otwinowski & Minor, 1997)'
_computing_data_collection 'Collect (Bruker AXS BV, 1997-2004)'
_computing_data_reduction
;
 HKL Denzo and Scalepack (Otwinowski & Minor, 1997) 
;
_computing_molecular_graphics 'Ortep-3 for Windows (Farrugia, 1997)'
_computing_publication_material 'WinGX publication routines (Farrugia, 1999)'
_computing_structure_refinement 'SHELXL-97 (Sheldrick, 2008)'
_computing_structure_solution 'SHELXS-97 (Sheldrick, 2008)'
_diffrn_ambient_temperature 100(2)
_diffrn_measured_fraction_theta_full 0.999
_diffrn_measured_fraction_theta_max 0.999
_diffrn_measurement_device '90 mm CCD camera on \k-goniostat'
_diffrn_measurement_device_type KappaCCD
_diffrn_measurement_method CCD
_diffrn_radiation_monochromator 'horizontally mounted graphite crystal'
_diffrn_radiation_probe x-ray
_diffrn_radiation_source 'fine-focus sealed tube'
_diffrn_radiation_type MoK\a
_diffrn_radiation_wavelength 0.71073
_diffrn_reflns_av_R_equivalents 0.0519
_diffrn_reflns_av_unetI/netI 0.0514
_diffrn_reflns_limit_h_max 0
_diffrn_reflns_limit_h_min -36
_diffrn_reflns_limit_k_max 11
_diffrn_reflns_limit_k_min 0
_diffrn_reflns_limit_l_max 17
_diffrn_reflns_limit_l_min -16
_diffrn_reflns_number 27007
_diffrn_reflns_theta_full 25.34
_diffrn_reflns_theta_max 25.34
_diffrn_reflns_theta_min 1.98
_exptl_absorpt_coefficient_mu 2.244
_exptl_absorpt_correction_T_max 0.638
_exptl_absorpt_correction_T_min 0.589
_exptl_absorpt_correction_type multi-scan
_exptl_absorpt_process_details
;
 R.H. Blessing, Acta Cryst. (1995), A51, 33-38
;
_exptl_crystal_colour black
_exptl_crystal_density_diffrn 1.75
_exptl_crystal_description prism
_exptl_crystal_F_000 2136
_exptl_crystal_size_max 0.25
_exptl_crystal_size_mid 0.2
_exptl_crystal_size_min 0.2
_refine_diff_density_max 5.655
_refine_diff_density_min -2.061
_refine_diff_density_rms 0.531
_refine_ls_abs_structure_details 'Flack H D (1983), Acta Cryst. A39, 876-881'
_refine_ls_abs_structure_Flack 0.58(3)
_refine_ls_extinction_method none
_refine_ls_goodness_of_fit_ref 1.093
_refine_ls_hydrogen_treatment constr
_refine_ls_matrix_type full
_refine_ls_number_parameters 509
_refine_ls_number_reflns 7244
_refine_ls_number_restraints 115
_refine_ls_restrained_S_all 1.09
_refine_ls_R_factor_all 0.0953
_refine_ls_R_factor_gt 0.0861
_refine_ls_shift/su_max 0.01
_refine_ls_shift/su_mean 0.001
_refine_ls_structure_factor_coef Fsqd
_refine_ls_weighting_details 'calc w=1/[\s^2^(Fo^2^)+(0.1692P)^2^+11.2139P] where P=(Fo^2^+2Fc^2^)/3'
_refine_ls_weighting_scheme calc
_refine_ls_wR_factor_gt 0.2122
_refine_ls_wR_factor_ref 0.2237
_reflns_number_gt 6695
_reflns_number_total 7244
_reflns_threshold_expression >2\s(I)
_cod_data_source_file ic201491v_si_001_3.cif
_cod_data_source_block compound6
_cod_database_code 4326681

loop_
_symmetry_equiv_pos_as_xyz
'x, y, z'
'-x, -y, z+1/2'
'-x+1/2, y+1/2, z+1/2'
'x+1/2, -y+1/2, z'

loop_
_atom_site_label
_atom_site_type_symbol
_atom_site_fract_x
_atom_site_fract_y
_atom_site_fract_z
_atom_site_U_iso_or_equiv
_atom_site_adp_type
_atom_site_occupancy
_atom_site_symmetry_multiplicity
_atom_site_calc_flag
_atom_site_refinement_flags
Fe1 Fe -0.46062(4) 0.25869(14) -0.31672(10) 0.0120(3) Uani 1 1 d .
Fe2 Fe -0.47792(5) 0.51635(14) -0.37929(11) 0.0207(3) Uani 1 1 d .
Fe3 Fe -0.53507(4) 0.29574(15) -0.40505(10) 0.0172(3) Uani 1 1 d .
P1 P -0.47027(8) 0.3297(3) -0.45941(18) 0.0156(5) Uani 1 1 d .
O1 O -0.5420(2) 0.2412(8) -0.2018(7) 0.0273(18) Uiso 1 1 d .
O2 O -0.4618(3) 0.4883(9) -0.1766(6) 0.038(2) Uani 1 1 d .
C1 C -0.5239(4) 0.2563(10) -0.2765(8) 0.021(2) Uiso 1 1 d .
C2 C -0.4657(4) 0.4483(12) -0.2581(8) 0.027(2) Uani 1 1 d .
C3 C -0.4526(3) 0.0692(11) -0.2419(9) 0.027(2) Uani 1 1 d .
H3 H -0.4755 0.0173 -0.2144 0.032 Uiso 1 1 calc R
C4 C -0.4287(4) 0.1788(11) -0.1976(8) 0.031(3) Uani 1 1 d D
H4 H -0.4334 0.2105 -0.136 0.037 Uiso 1 1 calc R
C5 C -0.3961(4) 0.2345(12) -0.2616(8) 0.032(2) Uani 1 1 d DU
H5 H -0.3763 0.3086 -0.2507 0.039 Uiso 1 1 calc R
C6 C -0.4008(3) 0.1506(11) -0.3468(8) 0.030(2) Uani 1 1 d DU
H6 H -0.3834 0.1602 -0.4008 0.036 Uiso 1 1 calc R
C7 C -0.4363(4) 0.0501(11) -0.3349(9) 0.034(3) Uani 1 1 d .
H7 H -0.4466 -0.0147 -0.3796 0.04 Uiso 1 1 calc R
C8 C -0.4837(4) 0.7241(12) -0.3268(10) 0.033(3) Uani 1 1 d .
H8 H -0.4951 0.7497 -0.2681 0.039 Uiso 1 1 calc R
C9 C -0.4378(4) 0.6886(12) -0.3463(10) 0.037(3) Uani 1 1 d .
H9 H -0.4151 0.6851 -0.3017 0.045 Uiso 1 1 calc R
C10 C -0.4330(4) 0.6603(11) -0.4433(9) 0.036(3) Uani 1 1 d .
H10 H -0.4072 0.6354 -0.4755 0.043 Uiso 1 1 calc R
C11 C -0.4773(4) 0.6785(11) -0.4820(9) 0.031(3) Uani 1 1 d .
H11 H -0.4844 0.6683 -0.5457 0.037 Uiso 1 1 calc R
C12 C -0.5081(5) 0.7132(11) -0.4118(10) 0.036(3) Uani 1 1 d .
H12 H -0.5384 0.7264 -0.4194 0.044 Uiso 1 1 calc R
C13 C -0.5619(3) 0.2458(11) -0.5357(8) 0.0245(19) Uani 1 1 d DU
H13 H -0.5468 0.2525 -0.5928 0.029 Uiso 1 1 calc R
C14 C -0.5874(3) 0.3590(12) -0.4957(7) 0.0308(18) Uani 1 1 d DU
H14 H -0.5919 0.4491 -0.5211 0.037 Uiso 1 1 calc R
C15 C -0.6045(3) 0.3050(12) -0.4083(9) 0.033(2) Uani 1 1 d DU
H15 H -0.6219 0.3547 -0.3651 0.039 Uiso 1 1 calc R
C16 C -0.5903(3) 0.1627(11) -0.3999(8) 0.027(2) Uani 1 1 d D
H16 H -0.598 0.1025 -0.3503 0.033 Uiso 1 1 calc R
C17 C -0.5624(4) 0.1224(12) -0.4783(11) 0.044(3) Uani 1 1 d .
H17 H -0.5481 0.036 -0.4887 0.052 Uiso 1 1 calc R
C18 C -0.4458(3) 0.2800(12) -0.5699(8) 0.023(2) Uani 1 1 d .
C19 C -0.4409(4) 0.1386(13) -0.5943(8) 0.032(3) Uani 1 1 d .
H19 H -0.4499 0.0663 -0.5537 0.039 Uiso 1 1 calc R
C20 C -0.4210(4) 0.1061(15) -0.6857(9) 0.048(4) Uani 1 1 d .
H20 H -0.4153 0.012 -0.7023 0.058 Uiso 1 1 calc R
C21 C -0.4107(4) 0.2133(15) -0.7471(10) 0.038(2) Uani 1 1 d U
H21 H -0.4001 0.1907 -0.807 0.046 Uiso 1 1 calc R
C22 C -0.4158(4) 0.3553(15) -0.7222(9) 0.038(2) Uani 1 1 d U
H22 H -0.4073 0.4274 -0.7635 0.046 Uiso 1 1 calc R
C23 C -0.4335(4) 0.3870(15) -0.6358(9) 0.037(2) Uani 1 1 d U
H23 H -0.4376 0.482 -0.6195 0.045 Uiso 1 1 calc R
Fe1B Fe -0.28916(4) 0.76286(12) -0.59260(10) 0.0094(3) Uani 1 1 d .
Fe2B Fe -0.21544(4) 0.71459(15) -0.50632(10) 0.0122(3) Uani 1 1 d .
Fe3B Fe -0.27541(4) 0.50301(13) -0.53732(11) 0.0140(3) Uani 1 1 d .
P1B P -0.28047(7) 0.6873(2) -0.45124(17) 0.0123(5) Uani 1 1 d .
O1B O -0.2862(3) 0.5466(8) -0.7403(5) 0.0265(16) Uani 1 1 d .
O2B O -0.2071(2) 0.8071(8) -0.7022(5) 0.0228(15) Uani 1 1 d .
C1B C -0.2841(3) 0.5799(11) -0.6623(8) 0.022(2) Uani 1 1 d .
C2B C -0.2265(3) 0.7696(9) -0.6294(7) 0.0131(19) Uiso 1 1 d .
C31 C -0.3494(3) 0.8711(10) -0.5619(8) 0.0246(19) Uani 1 1 d U
H31 H -0.3666 0.8574 -0.5081 0.03 Uiso 1 1 calc R
C32 C -0.3527(3) 0.7948(10) -0.6483(8) 0.0218(18) Uani 1 1 d U
H32 H -0.3723 0.7211 -0.6618 0.026 Uiso 1 1 calc R
C33 C -0.3203(4) 0.8527(12) -0.7102(8) 0.029(2) Uani 1 1 d .
H33 H -0.3158 0.8231 -0.7723 0.035 Uiso 1 1 calc R
C34 C -0.2960(4) 0.9597(11) -0.6657(8) 0.025(2) Uani 1 1 d .
H34 H -0.2725 1.0115 -0.6912 0.03 Uiso 1 1 calc R
C35 C -0.3142(3) 0.9738(9) -0.5737(8) 0.018(2) Uani 1 1 d .
H35 H -0.305 1.0389 -0.5282 0.021 Uiso 1 1 calc R
C36 C -0.1895(3) 0.7634(11) -0.3712(8) 0.0254(19) Uani 1 1 d DU
H36 H -0.2054 0.7723 -0.3151 0.031 Uiso 1 1 calc R
C37 C -0.1786(3) 0.8756(10) -0.4380(7) 0.0269(17) Uani 1 1 d DU
H37 H -0.1868 0.9708 -0.4336 0.032 Uiso 1 1 calc R
C38 C -0.1531(3) 0.8126(11) -0.5115(8) 0.0252(18) Uani 1 1 d DU
H38 H -0.1414 0.8609 -0.5633 0.03 Uiso 1 1 calc R
C39 C -0.1483(3) 0.6700(11) -0.4945(7) 0.020(2) Uani 1 1 d .
H39 H -0.1329 0.6057 -0.5323 0.024 Uiso 1 1 calc R
C40 C -0.1707(3) 0.6374(12) -0.4093(8) 0.027(2) Uani 1 1 d .
H40 H -0.1728 0.5473 -0.3824 0.033 Uiso 1 1 calc R
C41 C -0.2702(4) 0.2991(10) -0.5960(8) 0.0234(18) Uani 1 1 d U
H41 H -0.2568 0.279 -0.6537 0.028 Uiso 1 1 calc R
C42 C -0.3147(4) 0.3314(10) -0.5820(8) 0.0236(16) Uani 1 1 d U
H42 H -0.3362 0.3337 -0.6291 0.028 Uiso 1 1 calc R
C43 C -0.3223(4) 0.3602(10) -0.4852(8) 0.0253(18) Uani 1 1 d U
H43 H -0.3489 0.3887 -0.4581 0.03 Uiso 1 1 calc R
C44 C -0.2810(4) 0.3373(10) -0.4364(8) 0.024(2) Uani 1 1 d .
H44 H -0.2763 0.3441 -0.3715 0.029 Uiso 1 1 calc R
C45 C -0.2487(4) 0.3024(10) -0.5057(8) 0.025(2) Uani 1 1 d .
H45 H -0.2188 0.2847 -0.4945 0.029 Uiso 1 1 calc R
C46 C -0.3051(3) 0.7397(10) -0.3391(8) 0.0145(17) Uani 1 1 d U
C47 C -0.3078(3) 0.8820(10) -0.3133(8) 0.0181(14) Uani 1 1 d U
H47 H -0.2968 0.951 -0.3542 0.022 Uiso 1 1 calc R
C48 C -0.3259(3) 0.9227(10) -0.2310(7) 0.0204(15) Uani 1 1 d U
H48 H -0.3275 1.0186 -0.2151 0.024 Uiso 1 1 calc R
C49 C -0.3421(3) 0.8195(10) -0.1698(8) 0.0193(15) Uani 1 1 d U
H49 H -0.3551 0.8481 -0.1133 0.023 Uiso 1 1 calc R
C50 C -0.3395(3) 0.6776(10) -0.1896(7) 0.0187(17) Uani 1 1 d U
H50 H -0.3502 0.6111 -0.1467 0.022 Uiso 1 1 calc R
C51 C -0.3204(3) 0.6322(10) -0.2756(8) 0.022(2) Uani 1 1 d .
H51 H -0.318 0.536 -0.2904 0.026 Uiso 1 1 calc R

loop_
_atom_site_aniso_label
_atom_site_aniso_U_11
_atom_site_aniso_U_22
_atom_site_aniso_U_33
_atom_site_aniso_U_23
_atom_site_aniso_U_13
_atom_site_aniso_U_12
Fe1 0.0104(7) 0.0169(7) 0.0087(8) 0.0007(5) -0.0038(6) -0.0041(5)
Fe2 0.0272(7) 0.0142(6) 0.0207(8) -0.0013(6) -0.0039(6) 0.0027(5)
Fe3 0.0120(6) 0.0248(7) 0.0147(8) 0.0024(6) -0.0025(5) -0.0048(5)
P1 0.0150(11) 0.0178(11) 0.0140(13) -0.0020(10) 0.0014(9) -0.0009(9)
O2 0.040(5) 0.046(5) 0.026(5) -0.007(4) -0.003(4) -0.007(4)
C2 0.032(6) 0.028(6) 0.021(6) -0.012(5) 0.004(4) -0.005(5)
C3 0.028(5) 0.014(5) 0.038(7) 0.013(5) 0.006(5) 0.000(4)
C4 0.040(6) 0.023(5) 0.031(6) 0.002(5) -0.017(5) 0.008(5)
C5 0.021(4) 0.033(5) 0.042(6) 0.014(4) -0.019(4) 0.001(4)
C6 0.021(4) 0.026(4) 0.042(5) 0.014(4) -0.008(4) 0.002(4)
C7 0.046(7) 0.016(5) 0.039(7) 0.000(5) -0.008(5) 0.003(5)
C8 0.027(6) 0.030(6) 0.042(8) -0.013(5) -0.010(5) 0.011(5)
C9 0.039(7) 0.023(5) 0.050(8) -0.008(5) -0.011(6) 0.002(5)
C10 0.046(7) 0.019(5) 0.043(7) 0.014(5) 0.002(6) -0.004(5)
C11 0.051(7) 0.020(5) 0.023(6) 0.005(4) -0.003(5) -0.002(5)
C12 0.057(8) 0.013(5) 0.039(8) 0.007(5) -0.004(6) 0.008(5)
C13 0.015(4) 0.042(5) 0.016(4) 0.005(4) -0.008(3) -0.009(3)
C14 0.021(4) 0.045(4) 0.026(4) 0.005(3) -0.010(3) -0.003(3)
C15 0.020(4) 0.048(5) 0.031(5) 0.004(4) -0.002(3) 0.001(4)
C16 0.030(5) 0.033(5) 0.018(5) -0.001(4) -0.004(4) -0.021(5)
C17 0.030(6) 0.024(6) 0.077(10) -0.003(6) -0.021(6) -0.011(5)
C18 0.014(5) 0.039(6) 0.017(6) -0.011(4) 0.003(4) 0.007(4)
C19 0.045(7) 0.039(6) 0.014(5) -0.004(5) -0.006(5) 0.007(5)
C20 0.053(8) 0.049(8) 0.043(8) -0.027(6) -0.019(6) 0.036(7)
C21 0.023(5) 0.062(5) 0.030(5) 0.008(4) 0.007(4) 0.012(4)
C22 0.024(4) 0.057(5) 0.034(4) 0.013(4) 0.008(3) 0.003(4)
C23 0.026(4) 0.048(5) 0.037(5) 0.008(4) 0.008(4) 0.004(4)
Fe1B 0.0096(7) 0.0074(6) 0.0111(8) 0.0013(5) -0.0022(6) -0.0006(4)
Fe2B 0.0093(6) 0.0202(7) 0.0072(7) -0.0014(5) -0.0010(5) -0.0014(5)
Fe3B 0.0193(6) 0.0079(6) 0.0148(7) -0.0011(5) 0.0009(5) -0.0020(5)
P1B 0.0157(11) 0.0074(10) 0.0139(13) -0.0002(9) 0.0021(9) 0.0007(8)
O1B 0.046(4) 0.025(4) 0.009(4) -0.003(3) -0.012(3) -0.002(3)
O2B 0.024(4) 0.038(4) 0.006(3) 0.008(3) 0.004(3) -0.004(3)
C1B 0.021(5) 0.020(5) 0.025(6) -0.005(4) 0.000(4) -0.002(4)
C31 0.018(4) 0.020(4) 0.036(5) 0.005(3) 0.000(4) 0.000(3)
C32 0.012(4) 0.020(4) 0.033(5) 0.005(3) -0.005(4) -0.005(3)
C33 0.034(6) 0.029(5) 0.024(6) 0.003(5) -0.011(5) 0.003(5)
C34 0.034(6) 0.022(5) 0.018(5) 0.012(4) -0.008(4) -0.003(4)
C35 0.017(4) 0.008(4) 0.028(6) 0.001(4) -0.005(4) 0.003(3)
C36 0.018(4) 0.037(4) 0.021(5) -0.009(3) -0.002(4) -0.005(3)
C37 0.020(4) 0.028(4) 0.032(4) -0.005(3) -0.003(3) -0.001(3)
C38 0.020(4) 0.026(4) 0.029(4) 0.005(4) 0.003(3) -0.009(3)
C39 0.015(4) 0.027(5) 0.018(5) -0.013(4) 0.004(4) 0.002(4)
C40 0.014(4) 0.033(6) 0.035(6) 0.001(5) 0.000(4) 0.002(4)
C41 0.032(4) 0.010(3) 0.028(4) -0.008(3) 0.000(3) -0.009(3)
C42 0.031(4) 0.012(3) 0.028(4) -0.005(3) -0.001(3) -0.011(3)
C43 0.036(4) 0.010(4) 0.030(4) -0.001(3) 0.008(3) -0.014(3)
C44 0.043(6) 0.014(4) 0.017(5) 0.003(4) 0.017(4) 0.007(4)
C45 0.039(6) 0.009(4) 0.026(6) 0.009(4) 0.002(5) 0.000(4)
C46 0.004(3) 0.020(3) 0.020(4) 0.001(3) -0.001(3) -0.001(3)
C47 0.013(3) 0.017(3) 0.024(3) 0.004(3) -0.002(3) 0.002(3)
C48 0.021(3) 0.016(3) 0.025(3) 0.002(3) 0.001(3) 0.001(3)
C49 0.020(3) 0.016(3) 0.022(3) -0.003(3) 0.005(3) -0.001(3)
C50 0.019(4) 0.017(3) 0.020(4) -0.001(3) 0.011(3) -0.005(3)
C51 0.020(5) 0.008(4) 0.038(6) -0.003(4) -0.008(4) -0.004(4)

loop_
_atom_type_symbol
_atom_type_description
_atom_type_scat_dispersion_real
_atom_type_scat_dispersion_imag
_atom_type_scat_source
C C 0.0033 0.0016 'International Tables Vol C Tables 4.2.6.8 and 6.1.1.4'
H H 0 0 'International Tables Vol C Tables 4.2.6.8 and 6.1.1.4'
Fe Fe 0.3463 0.8444 'International Tables Vol C Tables 4.2.6.8 and 6.1.1.4'
O O 0.0106 0.006 'International Tables Vol C Tables 4.2.6.8 and 6.1.1.4'
P P 0.1023 0.0942 'International Tables Vol C Tables 4.2.6.8 and 6.1.1.4'

loop_
_geom_angle_atom_site_label_1
_geom_angle_atom_site_label_2
_geom_angle_atom_site_label_3
_geom_angle
C2 Fe1 C1 79.4(4)
C2 Fe1 C4 91.2(5)
C1 Fe1 C4 102.0(5)
C2 Fe1 C3 124.5(5)
C1 Fe1 C3 87.5(4)
C4 Fe1 C3 39.4(4)
C2 Fe1 C5 90.8(5)
C1 Fe1 C5 141.0(5)
C4 Fe1 C5 40.1(4)
C3 Fe1 C5 67.2(4)
C2 Fe1 C7 156.7(5)
C1 Fe1 C7 110.9(4)
C4 Fe1 C7 66.6(5)
C3 Fe1 C7 39.5(5)
C5 Fe1 C7 68.0(5)
C2 Fe1 C6 125.8(4)
C1 Fe1 C6 150.5(4)
C4 Fe1 C6 66.1(4)
C3 Fe1 C6 66.0(4)
C5 Fe1 C6 40.1(4)
C7 Fe1 C6 39.9(4)
C2 Fe1 P1 96.0(4)
C1 Fe1 P1 98.2(3)
C4 Fe1 P1 159.5(3)
C3 Fe1 P1 139.4(4)
C5 Fe1 P1 120.4(3)
C7 Fe1 P1 102.8(3)
C6 Fe1 P1 94.4(3)
C2 Fe1 Fe3 90.8(3)
C1 Fe1 Fe3 46.3(3)
C4 Fe1 Fe3 147.0(3)
C3 Fe1 Fe3 117.4(3)
C5 Fe1 Fe3 172.6(3)
C7 Fe1 Fe3 111.5(3)
C6 Fe1 Fe3 135.0(3)
P1 Fe1 Fe3 52.22(8)
C2 Fe1 Fe2 45.1(3)
C1 Fe1 Fe2 85.2(3)
C4 Fe1 Fe2 134.1(3)
C3 Fe1 Fe2 168.4(3)
C5 Fe1 Fe2 114.0(3)
C7 Fe1 Fe2 152.1(3)
C6 Fe1 Fe2 122.9(3)
P1 Fe1 Fe2 50.97(8)
Fe3 Fe1 Fe2 62.77(5)
C2 Fe2 C9 86.9(5)
C2 Fe2 C8 90.6(5)
C9 Fe2 C8 40.7(5)
C2 Fe2 P1 100.8(3)
C9 Fe2 P1 135.1(4)
C8 Fe2 P1 167.9(4)
C2 Fe2 C11 151.7(5)
C9 Fe2 C11 65.5(5)
C8 Fe2 C11 64.6(5)
P1 Fe2 C11 103.3(3)
C2 Fe2 C12 125.8(5)
C9 Fe2 C12 67.5(5)
C8 Fe2 C12 39.3(5)
P1 Fe2 C12 131.4(4)
C11 Fe2 C12 38.7(5)
C2 Fe2 C10 119.0(5)
C9 Fe2 C10 39.1(5)
C8 Fe2 C10 67.0(5)
P1 Fe2 C10 103.4(4)
C11 Fe2 C10 40.3(5)
C12 Fe2 C10 67.9(5)
C2 Fe2 Fe1 48.4(3)
C9 Fe2 Fe1 121.8(4)
C8 Fe2 Fe1 139.0(4)
P1 Fe2 Fe1 52.50(8)
C11 Fe2 Fe1 153.7(3)
C12 Fe2 Fe1 164.8(4)
C10 Fe2 Fe1 127.2(3)
C2 Fe2 Fe3 89.3(3)
C9 Fe2 Fe3 174.0(4)
C8 Fe2 Fe3 134.8(3)
P1 Fe2 Fe3 50.29(8)
C11 Fe2 Fe3 117.7(3)
C12 Fe2 Fe3 111.5(4)
C10 Fe2 Fe3 146.6(4)
Fe1 Fe2 Fe3 57.94(5)
C1 Fe3 C13 152.3(4)
C1 Fe3 C16 89.5(5)
C13 Fe3 C16 65.3(4)
C1 Fe3 C15 102.0(5)
C13 Fe3 C15 66.3(5)
C16 Fe3 C15 39.4(4)
C1 Fe3 C17 113.2(5)
C13 Fe3 C17 39.7(5)
C16 Fe3 C17 40.4(5)
C15 Fe3 C17 68.2(5)
C1 Fe3 C14 140.5(4)
C13 Fe3 C14 39.8(4)
C16 Fe3 C14 66.0(4)
C15 Fe3 C14 39.7(4)
C17 Fe3 C14 68.1(4)
C1 Fe3 P1 102.3(4)
C13 Fe3 P1 94.1(3)
C16 Fe3 P1 146.9(3)
C15 Fe3 P1 154.8(3)
C17 Fe3 P1 107.4(4)
C14 Fe3 P1 115.1(3)
C1 Fe3 Fe1 49.7(3)
C13 Fe3 Fe1 137.6(3)
C16 Fe3 Fe1 126.5(3)
C15 Fe3 Fe1 151.8(3)
C17 Fe3 Fe1 118.3(3)
C14 Fe3 Fe1 167.0(3)
P1 Fe3 Fe1 53.00(8)
C1 Fe3 Fe2 84.7(3)
C13 Fe3 Fe2 122.7(3)
C16 Fe3 Fe2 163.5(3)
C15 Fe3 Fe2 127.2(3)
C17 Fe3 Fe2 155.0(4)
C14 Fe3 Fe2 109.8(3)
P1 Fe3 Fe2 49.56(8)
Fe1 Fe3 Fe2 59.29(5)
C18 P1 Fe2 137.2(4)
C18 P1 Fe3 131.0(4)
Fe2 P1 Fe3 80.16(10)
C18 P1 Fe1 133.2(4)
Fe2 P1 Fe1 76.53(10)
Fe3 P1 Fe1 74.77(10)
O1 C1 Fe3 142.4(9)
O1 C1 Fe1 133.7(9)
Fe3 C1 Fe1 83.9(5)
O2 C2 Fe2 141.5(10)
O2 C2 Fe1 132.0(10)
Fe2 C2 Fe1 86.5(4)
C4 C3 C7 109.3(10)
C4 C3 Fe1 70.1(6)
C7 C3 Fe1 71.1(6)
C4 C3 H3 125.3
C7 C3 H3 125.3
Fe1 C3 H3 125
C3 C4 C5 109.7(10)
C3 C4 Fe1 70.5(6)
C5 C4 Fe1 70.9(6)
C3 C4 H4 125.2
C5 C4 H4 125.2
Fe1 C4 H4 125
C4 C5 C6 105.1(10)
C4 C5 Fe1 68.9(6)
C6 C5 Fe1 70.2(6)
C4 C5 H5 127.4
C6 C5 H5 127.4
Fe1 C5 H5 125
C7 C6 C5 109.5(10)
C7 C6 Fe1 69.8(6)
C5 C6 Fe1 69.7(6)
C7 C6 H6 125.3
C5 C6 H6 125.3
Fe1 C6 H6 126.8
C3 C7 C6 106.4(10)
C3 C7 Fe1 69.4(6)
C6 C7 Fe1 70.3(6)
C3 C7 H7 126.8
C6 C7 H7 126.8
Fe1 C7 H7 125.1
C12 C8 C9 108.5(12)
C12 C8 Fe2 71.0(6)
C9 C8 Fe2 68.9(6)
C12 C8 H8 125.7
C9 C8 H8 125.7
Fe2 C8 H8 126
C10 C9 C8 109.2(12)
C10 C9 Fe2 72.1(7)
C8 C9 Fe2 70.5(7)
C10 C9 H9 125.4
C8 C9 H9 125.4
Fe2 C9 H9 123.6
C9 C10 C11 104.5(11)
C9 C10 Fe2 68.8(7)
C11 C10 Fe2 69.4(6)
C9 C10 H10 127.7
C11 C10 H10 127.7
Fe2 C10 H10 125.7
C12 C11 C10 111.6(11)
C12 C11 Fe2 70.9(6)
C10 C11 Fe2 70.3(6)
C12 C11 H11 124.2
C10 C11 H11 124.2
Fe2 C11 H11 126.3
C11 C12 C8 106.1(11)
C11 C12 Fe2 70.4(6)
C8 C12 Fe2 69.8(6)
C11 C12 H12 127
C8 C12 H12 127
Fe2 C12 H12 124.5
C17 C13 C14 112.2(11)
C17 C13 Fe3 71.2(7)
C14 C13 Fe3 71.8(6)
C17 C13 H13 123.9
C14 C13 H13 123.9
Fe3 C13 H13 124.6
C13 C14 C15 105.8(10)
C13 C14 Fe3 68.3(6)
C15 C14 Fe3 69.3(6)
C13 C14 H14 127.1
C15 C14 H14 127.1
Fe3 C14 H14 126.8
C16 C15 C14 107.4(10)
C16 C15 Fe3 69.8(6)
C14 C15 Fe3 71.0(6)
C16 C15 H15 126.3
C14 C15 H15 126.3
Fe3 C15 H15 124.5
C15 C16 C17 111.2(10)
C15 C16 Fe3 70.8(6)
C17 C16 Fe3 70.4(6)
C15 C16 H16 124.4
C17 C16 H16 124.4
Fe3 C16 H16 126.1
C13 C17 C16 103.3(10)
C13 C17 Fe3 69.1(6)
C16 C17 Fe3 69.3(6)
C13 C17 H17 128.3
C16 C17 H17 128.3
Fe3 C17 H17 125
C19 C18 C23 119.2(11)
C19 C18 P1 120.9(10)
C23 C18 P1 119.7(9)
C18 C19 C20 117.9(12)
C18 C19 H19 121
C20 C19 H19 121
C21 C20 C19 120.2(11)
C21 C20 H20 119.9
C19 C20 H20 119.9
C20 C21 C22 121.5(12)
C20 C21 H21 119.2
C22 C21 H21 119.2
C23 C22 C21 118.6(12)
C23 C22 H22 120.7
C21 C22 H22 120.7
C22 C23 C18 122.3(12)
C22 C23 H23 118.8
C18 C23 H23 118.8
C2B Fe1B C1B 79.8(4)
C2B Fe1B C33 102.0(4)
C1B Fe1B C33 89.3(5)
C2B Fe1B C32 141.0(4)
C1B Fe1B C32 90.4(4)
C33 Fe1B C32 39.7(4)
C2B Fe1B C31 149.5(4)
C1B Fe1B C31 125.4(4)
C33 Fe1B C31 65.5(4)
C32 Fe1B C31 39.3(4)
C2B Fe1B C34 86.3(4)
C1B Fe1B C34 121.2(5)
C33 Fe1B C34 38.6(4)
C32 Fe1B C34 66.7(4)
C31 Fe1B C34 66.5(4)
C2B Fe1B P1B 98.1(3)
C1B Fe1B P1B 99.6(3)
C33 Fe1B P1B 159.1(3)
C32 Fe1B P1B 120.8(3)
C31 Fe1B P1B 94.2(3)
C34 Fe1B P1B 139.0(3)
C2B Fe1B C35 110.1(4)
C1B Fe1B C35 152.9(4)
C33 Fe1B C35 64.3(4)
C32 Fe1B C35 65.8(4)
C31 Fe1B C35 39.6(4)
C34 Fe1B C35 38.9(4)
P1B Fe1B C35 103.6(3)
C2B Fe1B Fe2B 45.6(3)
C1B Fe1B Fe2B 91.0(3)
C33 Fe1B Fe2B 146.7(3)
C32 Fe1B Fe2B 173.4(3)
C31 Fe1B Fe2B 136.4(3)
C34 Fe1B Fe2B 117.8(3)
P1B Fe1B Fe2B 52.60(7)
C35 Fe1B Fe2B 114.2(3)
C2B Fe1B Fe3B 87.5(3)
C1B Fe1B Fe3B 47.5(3)
C33 Fe1B Fe3B 133.8(3)
C32 Fe1B Fe3B 113.2(3)
C31 Fe1B Fe3B 121.6(3)
C34 Fe1B Fe3B 168.1(3)
P1B Fe1B Fe3B 52.17(7)
C35 Fe1B Fe3B 152.9(3)
Fe2B Fe1B Fe3B 63.52(5)
C2B Fe2B C40 147.8(4)
C2B Fe2B C39 108.0(4)
C40 Fe2B C39 40.1(4)
C2B Fe2B C38 90.3(4)
C40 Fe2B C38 65.8(4)
C39 Fe2B C38 38.3(4)
C2B Fe2B C37 109.0(4)
C40 Fe2B C37 66.6(4)
C39 Fe2B C37 66.1(4)
C38 Fe2B C37 39.6(3)
C2B Fe2B C36 149.1(4)
C40 Fe2B C36 39.7(4)
C39 Fe2B C36 67.0(4)
C38 Fe2B C36 66.7(4)
C37 Fe2B C36 40.2(3)
C2B Fe2B P1B 102.3(3)
C40 Fe2B P1B 108.5(3)
C39 Fe2B P1B 147.8(3)
C38 Fe2B P1B 153.4(3)
C37 Fe2B P1B 113.8(3)
C36 Fe2B P1B 92.1(3)
C2B Fe2B Fe1B 49.3(3)
C40 Fe2B Fe1B 160.8(3)
C39 Fe2B Fe1B 156.3(3)
C38 Fe2B Fe1B 132.9(3)
C37 Fe2B Fe1B 123.0(3)
C36 Fe2B Fe1B 135.2(3)
P1B Fe2B Fe1B 53.06(8)
C2B Fe2B Fe3B 86.1(3)
C40 Fe2B Fe3B 106.6(3)
C39 Fe2B Fe3B 120.9(3)
C38 Fe2B Fe3B 155.7(3)
C37 Fe2B Fe3B 161.2(3)
C36 Fe2B Fe3B 123.3(3)
P1B Fe2B Fe3B 50.09(7)
Fe1B Fe2B Fe3B 58.62(5)
C1B Fe3B C43 118.3(4)
C1B Fe3B C41 89.4(5)
C43 Fe3B C41 66.5(4)
C1B Fe3B C45 125.8(4)
C43 Fe3B C45 66.8(4)
C41 Fe3B C45 39.9(4)
C1B Fe3B C42 86.3(4)
C43 Fe3B C42 39.5(4)
C41 Fe3B C42 38.7(4)
C45 Fe3B C42 65.8(4)
C1B Fe3B C44 151.9(4)
C43 Fe3B C44 40.1(4)
C41 Fe3B C44 66.5(4)
C45 Fe3B C44 39.3(4)
C42 Fe3B C44 66.0(4)
C1B Fe3B P1B 102.2(3)
C43 Fe3B P1B 105.9(3)
C41 Fe3B P1B 168.3(3)
C45 Fe3B P1B 129.7(3)
C42 Fe3B P1B 139.4(3)
C44 Fe3B P1B 102.0(3)
C1B Fe3B Fe1B 49.4(3)
C43 Fe3B Fe1B 127.1(3)
C41 Fe3B Fe1B 138.8(3)
C45 Fe3B Fe1B 166.0(3)
C42 Fe3B Fe1B 122.8(3)
C44 Fe3B Fe1B 151.8(3)
P1B Fe3B Fe1B 52.71(8)
C1B Fe3B Fe2B 88.0(3)
C43 Fe3B Fe2B 149.7(3)
C41 Fe3B Fe2B 133.0(3)
C45 Fe3B Fe2B 111.5(3)
C42 Fe3B Fe2B 169.9(3)
C44 Fe3B Fe2B 118.7(3)
P1B Fe3B Fe2B 50.18(7)
Fe1B Fe3B Fe2B 57.86(5)
C46 P1B Fe3B 138.7(3)
C46 P1B Fe2B 131.5(3)
Fe3B P1B Fe2B 79.73(9)
C46 P1B Fe1B 132.5(3)
Fe3B P1B Fe1B 75.12(9)
Fe2B P1B Fe1B 74.34(9)
O1B C1B Fe3B 141.8(9)
O1B C1B Fe1B 135.1(9)
Fe3B C1B Fe1B 83.1(4)
O2B C2B Fe2B 141.3(8)
O2B C2B Fe1B 133.3(8)
Fe2B C2B Fe1B 85.1(4)
C32 C31 C35 106.8(9)
C32 C31 Fe1B 69.1(6)
C35 C31 Fe1B 70.6(5)
C32 C31 H31 126.6
C35 C31 H31 126.6
Fe1B C31 H31 125.3
C31 C32 C33 106.8(9)
C31 C32 Fe1B 71.6(6)
C33 C32 Fe1B 69.9(6)
C31 C32 H32 126.6
C33 C32 H32 126.6
Fe1B C32 H32 123.6
C34 C33 C32 111.1(10)
C34 C33 Fe1B 72.3(6)
C32 C33 Fe1B 70.3(6)
C34 C33 H33 124.4
C32 C33 H33 124.5
Fe1B C33 H33 124.5
C33 C34 C35 106.1(9)
C33 C34 Fe1B 69.1(6)
C35 C34 Fe1B 70.9(5)
C33 C34 H34 127
C35 C34 H34 127
Fe1B C34 H34 124.7
C34 C35 C31 109.2(9)
C34 C35 Fe1B 70.2(6)
C31 C35 Fe1B 69.8(5)
C34 C35 H35 125.4
C31 C35 H35 125.4
Fe1B C35 H35 126.2
C40 C36 C37 105.5(9)
C40 C36 Fe2B 67.9(6)
C37 C36 Fe2B 69.7(6)
C40 C36 H36 127.2
C37 C36 H36 127.2
Fe2B C36 H36 126.8
C38 C37 C36 107.2(9)
C38 C37 Fe2B 69.7(5)
C36 C37 Fe2B 70.1(6)
C38 C37 H37 126.4
C36 C37 H37 126.4
Fe2B C37 H37 125.4
C39 C38 C37 109.6(9)
C39 C38 Fe2B 70.0(5)
C37 C38 Fe2B 70.8(5)
C39 C38 H38 125.2
C37 C38 H38 125.2
Fe2B C38 H38 125.6
C38 C39 C40 108.2(9)
C38 C39 Fe2B 71.7(6)
C40 C39 Fe2B 69.3(5)
C38 C39 H39 125.9
C40 C39 H39 125.9
Fe2B C39 H39 124.8
C39 C40 C36 109.5(9)
C39 C40 Fe2B 70.7(6)
C36 C40 Fe2B 72.4(6)
C39 C40 H40 125.3
C36 C40 H40 125.3
Fe2B C40 H40 123.3
C42 C41 C45 107.7(10)
C42 C41 Fe3B 70.8(6)
C45 C41 Fe3B 70.2(5)
C42 C41 H41 126.1
C45 C41 H41 126.1
Fe3B C41 H41 124.5
C41 C42 C43 109.6(10)
C41 C42 Fe3B 70.5(5)
C43 C42 Fe3B 69.7(5)
C41 C42 H42 125.2
C43 C42 H42 125.2
Fe3B C42 H42 126.3
C42 C43 C44 107.2(9)
C42 C43 Fe3B 70.8(6)
C44 C43 Fe3B 71.3(6)
C42 C43 H43 126.4
C44 C43 H43 126.4
Fe3B C43 H43 123.2
C45 C44 C43 107.2(10)
C45 C44 Fe3B 69.5(5)
C43 C44 Fe3B 68.6(5)
C45 C44 H44 126.4
C43 C44 H44 126.4
Fe3B C44 H44 127
C44 C45 C41 108.1(9)
C44 C45 Fe3B 71.2(6)
C41 C45 Fe3B 69.9(6)
C44 C45 H45 125.9
C41 C45 H45 125.9
Fe3B C45 H45 124.6
C47 C46 C51 119.7(10)
C47 C46 P1B 121.0(8)
C51 C46 P1B 119.3(7)
C48 C47 C46 121.8(10)
C48 C47 H47 119.1
C46 C47 H47 119.1
C47 C48 C49 119.0(9)
C47 C48 H48 120.5
C49 C48 H48 120.5
C50 C49 C48 122.2(9)
C50 C49 H49 118.9
C48 C49 H49 118.9
C49 C50 C51 119.7(9)
C49 C50 H50 120.1
C51 C50 H50 120.1
C50 C51 C46 117.4(9)
C50 C51 H51 121.3
C46 C51 H51 121.3

loop_
_geom_bond_atom_site_label_1
_geom_bond_atom_site_label_2
_geom_bond_distance
Fe1 C2 1.970(11)
Fe1 C1 1.989(11)
Fe1 C4 2.079(11)
Fe1 C3 2.084(10)
Fe1 C5 2.106(11)
Fe1 C7 2.107(11)
Fe1 C6 2.113(11)
Fe1 P1 2.144(3)
Fe1 Fe3 2.5909(19)
Fe1 Fe2 2.6286(19)
Fe2 C2 1.866(12)
Fe2 C9 2.073(12)
Fe2 C8 2.094(11)
Fe2 P1 2.100(3)
Fe2 C11 2.104(11)
Fe2 C12 2.110(10)
Fe2 C10 2.117(11)
Fe2 Fe3 2.7184(19)
Fe3 C1 1.885(12)
Fe3 C13 2.070(11)
Fe3 C16 2.083(9)
Fe3 C15 2.095(10)
Fe3 C17 2.098(11)
Fe3 C14 2.117(10)
Fe3 P1 2.122(3)
P1 C18 1.789(11)
O1 C1 1.197(14)
O2 C2 1.217(14)
C3 C4 1.403(15)
C3 C7 1.415(17)
C3 H3 0.93
C4 C5 1.435(13)
C4 H4 0.93
C5 C6 1.445(13)
C5 H5 0.93
C6 C7 1.439(15)
C6 H6 0.93
C7 H7 0.93
C8 C12 1.413(17)
C8 C9 1.449(18)
C8 H8 0.93
C9 C10 1.404(19)
C9 H9 0.93
C10 C11 1.455(17)
C10 H10 0.93
C11 C12 1.396(18)
C11 H11 0.93
C12 H12 0.93
C13 C17 1.414(16)
C13 C14 1.428(13)
C13 H13 0.93
C14 C15 1.431(13)
C14 H14 0.93
C15 C16 1.408(13)
C15 H15 0.93
C16 C17 1.443(18)
C16 H16 0.93
C17 H17 0.93
C18 C19 1.380(16)
C18 C23 1.420(17)
C19 C20 1.457(17)
C19 H19 0.93
C20 C21 1.365(19)
C20 H20 0.93
C21 C22 1.387(19)
C21 H21 0.93
C22 C23 1.366(18)
C22 H22 0.93
C23 H23 0.93
Fe1B C2B 1.960(10)
Fe1B C1B 1.987(11)
Fe1B C33 2.087(11)
Fe1B C32 2.093(10)
Fe1B C31 2.125(10)
Fe1B C34 2.128(10)
Fe1B P1B 2.137(3)
Fe1B C35 2.137(9)
Fe1B Fe2B 2.5743(18)
Fe1B Fe3B 2.5957(17)
Fe2B C2B 1.846(10)
Fe2B C40 2.055(11)
Fe2B C39 2.074(9)
Fe2B C38 2.094(9)
Fe2B C37 2.109(10)
Fe2B C36 2.115(12)
Fe2B P1B 2.124(3)
Fe2B Fe3B 2.7212(18)
Fe3B C1B 1.927(12)
Fe3B C43 2.082(9)
Fe3B C41 2.093(10)
Fe3B C45 2.097(9)
Fe3B C42 2.097(9)
Fe3B C44 2.118(10)
Fe3B P1B 2.121(3)
P1B C46 1.818(11)
O1B C1B 1.148(13)
O2B C2B 1.235(13)
C31 C32 1.419(16)
C31 C35 1.443(13)
C31 H31 0.93
C32 C33 1.421(15)
C32 H32 0.93
C33 C34 1.393(15)
C33 H33 0.93
C34 C35 1.419(16)
C34 H34 0.93
C35 H35 0.93
C36 C40 1.417(15)
C36 C37 1.453(11)
C36 H36 0.93
C37 C38 1.422(11)
C37 H37 0.93
C38 C39 1.368(14)
C38 H38 0.93
C39 C40 1.415(15)
C39 H39 0.93
C40 H40 0.93
C41 C42 1.389(15)
C41 C45 1.431(16)
C41 H41 0.93
C42 C43 1.413(15)
C42 H42 0.93
C43 C44 1.439(16)
C43 H43 0.93
C44 C45 1.419(14)
C44 H44 0.93
C45 H45 0.93
C46 C47 1.387(13)
C46 C51 1.428(14)
C47 C48 1.340(14)
C47 H47 0.93
C48 C49 1.387(13)
C48 H48 0.93
C49 C50 1.364(13)
C49 H49 0.93
C50 C51 1.410(15)
C50 H50 0.93
C51 H51 0.93
